data_2007291
loop_
_publ_author_name
'Kato, Masako'
'Kosuge, Chizuko'
'Yano, Shigenobu'
'Kimura, Masaru'

_publ_section_title
;
 Two-Dimensional Stacking of Dichloro(dipyridophenazine)platinum(II)
;
_journal_issue 5
_journal_name_full 'Acta Crystallographica Section C'
_journal_page_first 621
_journal_page_last 623
_journal_paper_doi 10.1107/S0108270197018052
_journal_volume 54
_journal_year 1998
_chemical_formula_iupac '[Pt Cl2 (C18 H10 N4)]'
_chemical_formula_moiety 'C18 H10 Cl2 N4 Pt '
_chemical_formula_structural '(Pt Cl2 (C18 H10 N4))'
_chemical_formula_sum 'C18 H10 Cl2 N4 Pt'
_chemical_formula_weight 548.30
_symmetry_cell_setting monoclinic
_symmetry_space_group_name_H-M 'C 1 2/c 1'
_audit_creation_method 'from TEXRAY.INF file'
_cell_angle_alpha 90
_cell_angle_beta 128.472(8)
_cell_angle_gamma 90
_cell_formula_units_Z 8
_cell_length_a 29.357(4)
_cell_length_b 7.096(6)
_cell_length_c 20.201(4)
_cell_measurement_reflns_used 25
_cell_measurement_temperature 293.2
_cell_measurement_theta_max 14.7
_cell_measurement_theta_min 13.8
_cell_volume 3295(3)
_computing_cell_refinement 'Rigaku/AFC Diffractometer Control Software'
_computing_data_collection 'Rigaku/AFC Diffractometer Control Software (Rigaku Corporation, 1995)'
_computing_data_reduction 'TEXSAN (Molecular Structure Corporation, 1995)'
_computing_molecular_graphics 'ORTEPII (Johnson, 1976)'
_computing_publication_material TEXSAN
_computing_structure_refinement TEXSAN
_computing_structure_solution 'MITHRIL90 (Gilmore, 1990)'
_diffrn_ambient_temperature 293.2
_diffrn_measurement_device 'Rigaku AFC-7R'
_diffrn_measurement_method \w-2\q
_diffrn_radiation_monochromator graphite
_diffrn_radiation_source 'Rigaku rotating anode'
_diffrn_radiation_type 'Mo K\a'
_diffrn_radiation_wavelength 0.7107
_diffrn_reflns_av_R_equivalents 0.021
_diffrn_reflns_av_sigmaI/netI 0.000
_diffrn_reflns_limit_h_max 0
_diffrn_reflns_limit_h_min -38
_diffrn_reflns_limit_k_max 9
_diffrn_reflns_limit_k_min 0
_diffrn_reflns_limit_l_max 26
_diffrn_reflns_limit_l_min -20
_diffrn_reflns_number 4170
_diffrn_reflns_reduction_process 'Lp corrections applied'
_diffrn_reflns_theta_max 27.51
_diffrn_reflns_theta_min 1.77
_diffrn_standards_decay_% 2.5
_diffrn_standards_interval_count 150
_diffrn_standards_number 3
_exptl_absorpt_coefficient_mu 8.850
_exptl_absorpt_correction_T_max 0.997
_exptl_absorpt_correction_T_min 0.931
_exptl_absorpt_correction_type '\y scans (North et al., 1968)'
_exptl_crystal_colour 'dark orange'
_exptl_crystal_density_diffrn 2.211
_exptl_crystal_density_meas 2.205
_exptl_crystal_density_method 'flotation in dibromomethane--benzene'
_exptl_crystal_description prismatic
_exptl_crystal_F_000 2064.00
_exptl_crystal_size_max 0.38
_exptl_crystal_size_mid 0.23
_exptl_crystal_size_min 0.14
_refine_diff_density_max 2.92
_refine_diff_density_min -2.48
_refine_ls_extinction_coef 0.00026(4)
_refine_ls_extinction_method 'Zachariasen (1967) type 2 Gaussian isotropic'
_refine_ls_goodness_of_fit_all 1.176
_refine_ls_goodness_of_fit_obs 1.176
_refine_ls_hydrogen_treatment noref
_refine_ls_matrix_type full
_refine_ls_number_constraints 0
_refine_ls_number_parameters 227
_refine_ls_number_reflns 3782
_refine_ls_number_restraints 0
_refine_ls_R_factor_all 0.076
_refine_ls_R_factor_obs .076
_refine_ls_shift/esd_max 0.0008
_refine_ls_shift/esd_mean 0.0001
_refine_ls_structure_factor_coef Fsqd
_refine_ls_weighting_details 'w = 1/[\s^2^(F~o~) + 0.0009|F~o~|^2^]'
_refine_ls_weighting_scheme calc
_refine_ls_wR_factor_all 0.103
_refine_ls_wR_factor_obs .103
_reflns_number_observed 3782
_reflns_number_total 4088
_reflns_observed_criterion I>0
_cod_data_source_file ta1194.cif
_cod_data_source_block '[PtCl2dppz]'
_cod_depositor_comments
;

    Adding symmetry operators
        -x+1/2,-y+1/2,-z
        -x+1/2,y+1/2,-z+1/2
        x+1/2,-y+1/2,z+1/2
        x+1/2,y+1/2,z
    to the list given in _symmetry_equiv_pos_as_xyz, because:

    a) Updated list of symmetry operators forms a full group of symmetry
       operators of spacegroup 'C 1 2/c 1';

    b) Large crystal voids (up to 4.3 angstroms in diameter), which are
       found in the structure of previous revisions, have disappeared.

    Andrius Merkys
    2014-07-01


The following automatic conversions were performed:

'_refine_ls_weighting_scheme' value 'w = 1/[\s^2^(F~o~) +
0.0009|F~o~|^2^]' was changed to 'calc'. New tag
'_refine_ls_weighting_details' was created. The value of the new tag
was set to 'w = 1/[\s^2^(F~o~) + 0.0009|F~o~|^2^]'.

Automatic conversion script
Id: cif_fix_values 3143 2015-03-26 13:38:13Z robertas 
;
_cod_original_cell_volume 3294(2)
_cod_original_sg_symbol_H-M 'C 2/c'
_cod_original_formula_sum 'C18 H10 Cl2 N4 Pt '
_cod_database_code 2007291

loop_
_symmetry_equiv_pos_as_xyz
'  +x,  +y,  +z'
'  +x,  +y,  +z'
'  -x,  +y,1/2-z'
'  -x,  +y,1/2-z'
'  -x,  -y,  -z'
'  -x,  -y,  -z'
'  +x,  -y,1/2+z'
'  +x,  -y,1/2+z'
-x+1/2,-y+1/2,-z
-x+1/2,y+1/2,-z+1/2
x+1/2,-y+1/2,z+1/2
x+1/2,y+1/2,z

loop_
_atom_site_aniso_label
_atom_site_aniso_U_11
_atom_site_aniso_U_22
_atom_site_aniso_U_33
_atom_site_aniso_U_12
_atom_site_aniso_U_13
_atom_site_aniso_U_23
Pt1 .0624(2) .0378(2) .0567(2) .0043(2) .0465(2) .0033(2)
Cl1 .096(2) .064(2) .076(2) .0050(10) .070(2) .0050(10)
Cl2 .070(2) .076(2) .106(2) .0000(10) .066(2) .006(2)
N1 .053(4) .046(4) .039(4) .010(3) .032(3) .005(3)
N2 .047(4) .038(4) .048(4) .006(3) .034(3) .002(3)
N3 .043(4) .042(4) .066(5) .005(3) .023(4) .007(4)
N4 .047(4) .049(4) .076(5) .002(3) .043(4) .000(4)
C1 .084(7) .052(6) .053(5) .000(5) .044(6) -.006(5)
C2 .092(8) .063(6) .041(5) -.010(6) .033(6) .002(5)
C3 .066(7) .073(7) .051(6) .004(6) .025(5) .004(5)
C4 .052(5) .040(5) .039(4) .003(4) .022(4) .000(4)
C5 .053(5) .027(4) .042(4) .007(3) .030(4) .009(3)
C6 .043(5) .036(5) .065(6) .005(4) .029(5) .004(4)
C7 .045(5) .038(5) .090(8) .007(4) .038(6) .010(5)
C8 .042(6) .057(7) .118(10) -.008(5) .040(7) -.008(6)
C9 .046(6) .066(8) .160(10) -.004(6) .064(8) -.010(8)
C10 .067(7) .050(6) .150(10) -.010(5) .082(8) -.011(7)
C11 .072(7) .055(6) .105(9) .004(5) .066(7) .001(6)
C12 .062(6) .032(5) .098(8) .009(4) .059(6) .008(5)
C13 .040(4) .035(4) .068(6) .007(3) .038(5) .009(4)
C14 .052(5) .043(4) .048(5) .003(4) .037(4) .001(4)
C15 .057(5) .057(6) .051(5) -.005(4) .041(5) .000(4)
C16 .055(5) .066(6) .049(5) -.009(5) .035(4) -.008(4)
C17 .042(4) .075(7) .045(5) -.005(4) .028(4) .001(4)
C18 .048(4) .029(4) .039(4) .001(3) .027(4) .002(3)

loop_
_atom_site_label
_atom_site_fract_x
_atom_site_fract_y
_atom_site_fract_z
_atom_site_U_iso_or_equiv
_atom_site_thermal_displace_type
_atom_site_calc_flag
_atom_site_calc_attached_atom
_atom_site_refinement_flags
_atom_site_occupancy
Pt1 .28273(2) .03118(5) .51912(2) .04600(10) Uani d . . 1.00
Cl1 .29210(10) .0695(4) .4155(2) .0674(9) Uani d . . 1.00
Cl2 .37830(10) .1021(4) .6179(2) .0766(9) Uani d . . 1.00
N1 .1976(3) -.0332(9) .4384(4) .043(2) Uani d . . 1.00
N2 .2692(3) -.0112(9) .6042(4) .042(2) Uani d . . 1.00
N3 .0395(3) -.1920(10) .4424(5) .058(2) Uani d . . 1.00
N4 .1178(3) -.1700(10) .6212(5) .054(2) Uani d . . 1.00
C1 .1621(5) -.0460(10) .3548(6) .062(3) Uani d . . 1.00
C2 .1043(5) -.095(2) .3089(6) .071(3) Uani d . . 1.00
C3 .0793(5) -.131(2) .3481(6) .071(3) Uani d . . 1.00
C4 .1157(4) -.1170(10) .4362(5) .048(2) Uani d . . 1.00
C5 .1731(4) -.0720(10) .4787(5) .040(2) Uani d . . 1.00
C6 .0948(4) -.1500(10) .4847(6) .051(3) Uani d . . 1.00
C7 .0212(4) -.2240(10) .4894(7) .060(3) Uani d . . 1.00
C8 -.0387(4) -.2690(10) .4481(8) .079(4) Uani d . . 1.00
C9 -.0551(5) -.302(2) .4970(10) .091(5) Uani d . . 1.00
C10 -.0165(5) -.2960(10) .5854(10) .081(4) Uani d . . 1.00
C11 .0407(4) -.2520(10) .6261(7) .070(4) Uani d . . 1.00
C12 .0613(4) -.2140(10) .5796(7) .057(3) Uani d . . 1.00
C13 .1340(3) -.1380(10) .5735(6) .045(2) Uani d . . 1.00
C14 .1946(4) -.0900(10) .6168(5) .044(2) Uani d . . 1.00
C15 .2353(4) -.0740(10) .7033(5) .050(3) Uani d . . 1.00
C16 .2926(4) -.0300(10) .7400(6) .055(3) Uani d . . 1.00
C17 .3078(4) .0000(10) .6885(5) .053(3) Uani d . . 1.00
C18 .2133(3) -.0570(10) .5689(5) .038(2) Uani d . . 1.00
H1 .1770 -.0205 .3254 .0747 Uiso calc C1 . 1.00
H2 .0809 -.1048 .2491 .0847 Uiso calc C2 . 1.00
H3 .0393 -.1626 .3162 .0853 Uiso calc C3 . 1.00
H4 -.0663 -.2742 .3882 .0944 Uiso calc C8 . 1.00
H5 -.0947 -.3318 .4699 .1095 Uiso calc C9 . 1.00
H6 -.0298 -.3212 .6169 .0976 Uiso calc C10 . 1.00
H7 .0670 -.2482 .6861 .0841 Uiso calc C11 . 1.00
H8 .2241 -.0920 .7379 .0599 Uiso calc C15 . 1.00
H9 .3209 -.0210 .7997 .0663 Uiso calc C16 . 1.00
H10 .3471 .0299 .7138 .0633 Uiso calc C17 . 1.00

loop_
_atom_type_symbol
_atom_type_scat_dispersion_real
_atom_type_scat_dispersion_imag
_atom_type_scat_source
Pt -1.703 8.390
;International Tables for Crystallography
(1992, Vol. C, Tables 4.2.6.8 and 6.1.1.1)
;
Cl 0.148 0.159
;International Tables for Crystallography
(1992, Vol. C, Tables 4.2.6.8 and 6.1.1.1)
;
N 0.006 0.003
;International Tables for Crystallography
(1992, Vol. C, Tables 4.2.6.8 and 6.1.1.1)
;
C 0.003 0.002
;International Tables for Crystallography
(1992, Vol. C, Tables 4.2.6.8 and 6.1.1.1)
;
H 0.000 0.000
;International Tables for Crystallography
(1992, Vol. C, Table 6.1.1.2)
;

loop_
_geom_angle_atom_site_label_1
_geom_angle_atom_site_label_2
_geom_angle_atom_site_label_3
_geom_angle_site_symmetry_1
_geom_angle_site_symmetry_2
_geom_angle_site_symmetry_3
_geom_angle
_geom_angle_publ_flag
Cl1 Pt1 Cl2 1_555 1_555 1_555 89.50(10) yes
Cl1 Pt1 N1 1_555 1_555 1_555 94.7(2) yes
Cl1 Pt1 N2 1_555 1_555 1_555 176.1(2) yes
Cl2 Pt1 N1 1_555 1_555 1_555 175.8(2) yes
Cl2 Pt1 N2 1_555 1_555 1_555 94.3(2) yes
N1 Pt1 N2 1_555 1_555 1_555 81.5(3) yes
Pt1 N1 C1 1_555 1_555 1_555 130.1(6) no
Pt1 N1 C5 1_555 1_555 1_555 113.5(5) no
C1 N1 C5 1_555 1_555 1_555 116.4(8) no
Pt1 N2 C17 1_555 1_555 1_555 128.1(6) no
Pt1 N2 C18 1_555 1_555 1_555 113.8(5) no
C17 N2 C18 1_555 1_555 1_555 118.1(7) no
C6 N3 C7 1_555 1_555 1_555 116.4(8) no
C12 N4 C13 1_555 1_555 1_555 116.2(8) no
N1 C1 C2 1_555 1_555 1_555 122.5(9) no
N1 C1 H1 1_555 1_555 1_555 118.0(10) no
C2 C1 H1 1_555 1_555 1_555 118.9(9) no
C1 C2 C3 1_555 1_555 1_555 121.6(9) no
C1 C2 H2 1_555 1_555 1_555 119.0(10) no
C3 C2 H2 1_555 1_555 1_555 119.0(10) no
C2 C3 C4 1_555 1_555 1_555 117.0(10) no
C2 C3 H3 1_555 1_555 1_555 121.0(10) no
C4 C3 H3 1_555 1_555 1_555 121.0(10) no
C3 C4 C5 1_555 1_555 1_555 118.8(9) no
C3 C4 C6 1_555 1_555 1_555 122.4(9) no
C5 C4 C6 1_555 1_555 1_555 118.8(7) no
N1 C5 C4 1_555 1_555 1_555 123.7(7) no
N1 C5 C18 1_555 1_555 1_555 114.2(7) no
C4 C5 C18 1_555 1_555 1_555 122.2(7) no
N3 C6 C4 1_555 1_555 1_555 117.6(8) no
N3 C6 C13 1_555 1_555 1_555 122.9(9) no
C4 C6 C13 1_555 1_555 1_555 119.5(7) no
N3 C7 C8 1_555 1_555 1_555 120.0(10) no
N3 C7 C12 1_555 1_555 1_555 120.4(8) no
C8 C7 C12 1_555 1_555 1_555 119.0(10) no
C7 C8 C9 1_555 1_555 1_555 118.0(10) no
C7 C8 H4 1_555 1_555 1_555 120.0(10) no
C9 C8 H4 1_555 1_555 1_555 120.0(10) no
C8 C9 C10 1_555 1_555 1_555 123.2(10) no
C8 C9 H5 1_555 1_555 1_555 118.0(10) no
C10 C9 H5 1_555 1_555 1_555 118.0(10) no
C9 C10 C11 1_555 1_555 1_555 119.0(10) no
C9 C10 H6 1_555 1_555 1_555 120.0(10) no
C11 C10 H6 1_555 1_555 1_555 120.0(10) no
C10 C11 C12 1_555 1_555 1_555 120.0(10) no
C10 C11 H7 1_555 1_555 1_555 119.0(10) no
C12 C11 H7 1_555 1_555 1_555 119.6(10) no
N4 C12 C7 1_555 1_555 1_555 121.7(9) no
N4 C12 C11 1_555 1_555 1_555 119.0(10) no
C7 C12 C11 1_555 1_555 1_555 118.5(9) no
N4 C13 C6 1_555 1_555 1_555 122.3(7) no
N4 C13 C14 1_555 1_555 1_555 117.4(8) no
C6 C13 C14 1_555 1_555 1_555 120.4(7) no
C13 C14 C15 1_555 1_555 1_555 123.7(7) no
C13 C14 C18 1_555 1_555 1_555 119.0(7) no
C15 C14 C18 1_555 1_555 1_555 117.3(7) no
C14 C15 C16 1_555 1_555 1_555 120.3(7) no
C14 C15 H8 1_555 1_555 1_555 119.8(8) no
C16 C15 H8 1_555 1_555 1_555 119.9(8) no
C15 C16 C17 1_555 1_555 1_555 119.0(8) no
C15 C16 H9 1_555 1_555 1_555 120.5(9) no
C17 C16 H9 1_555 1_555 1_555 120.5(9) no
N2 C17 C16 1_555 1_555 1_555 122.3(8) no
N2 C17 H10 1_555 1_555 1_555 118.8(8) no
C16 C17 H10 1_555 1_555 1_555 118.8(8) no
N2 C18 C5 1_555 1_555 1_555 117.0(7) no
N2 C18 C14 1_555 1_555 1_555 122.9(7) no
C5 C18 C14 1_555 1_555 1_555 120.1(7) no

loop_
_geom_bond_atom_site_label_1
_geom_bond_atom_site_label_2
_geom_bond_site_symmetry_1
_geom_bond_site_symmetry_2
_geom_bond_distance
_geom_bond_publ_flag
Pt1 Cl1 1_555 1_555 2.291(2) yes
Pt1 Cl2 1_555 1_555 2.267(3) yes
Pt1 N1 1_555 1_555 2.011(7) yes
Pt1 N2 1_555 1_555 2.013(7) yes
N1 C1 1_555 1_555 1.330(10) no
N1 C5 1_555 1_555 1.407(10) no
N2 C17 1_555 1_555 1.340(10) no
N2 C18 1_555 1_555 1.361(10) no
N3 C6 1_555 1_555 1.310(10) no
N3 C7 1_555 1_555 1.370(10) no
N4 C12 1_555 1_555 1.350(10) no
N4 C13 1_555 1_555 1.330(10) no
C1 C2 1_555 1_555 1.380(10) no
C1 H1 1_555 1_555 .949 no
C2 C3 1_555 1_555 1.400(10) no
C2 H2 1_555 1_555 .951 no
C3 C4 1_555 1_555 1.400(10) no
C3 H3 1_555 1_555 .950 no
C4 C5 1_555 1_555 1.370(10) no
C4 C6 1_555 1_555 1.460(10) no
C5 C18 1_555 1_555 1.430(10) no
C6 C13 1_555 1_555 1.410(10) no
C7 C8 1_555 1_555 1.440(10) no
C7 C12 1_555 1_555 1.430(10) no
C8 C9 1_555 1_555 1.36(2) no
C8 H4 1_555 1_555 .950 no
C9 C10 1_555 1_555 1.40(2) no
C9 H5 1_555 1_555 .955 no
C10 C11 1_555 1_555 1.370(10) no
C10 H6 1_555 1_555 .948 no
C11 C12 1_555 1_555 1.430(10) no
C11 H7 1_555 1_555 .950 no
C13 C14 1_555 1_555 1.450(10) no
C14 C15 1_555 1_555 1.380(10) no
C14 C18 1_555 1_555 1.400(10) no
C15 C16 1_555 1_555 1.390(10) no
C15 H8 1_555 1_555 .948 no
C16 C17 1_555 1_555 1.380(10) no
C16 H9 1_555 1_555 .950 no
C17 H10 1_555 1_555 .951 no

loop_
_geom_contact_atom_site_label_1
_geom_contact_atom_site_label_2
_geom_contact_distance
_geom_contact_site_symmetry_1
_geom_contact_site_symmetry_2
Pt1 C5 3.497(7) 1_555 7_546
Pt1 N1 3.597(7) 1_555 7_546
Cl1 C18 3.486(8) 1_555 7_556
Cl1 C15 3.503(8) 1_555 4_554
Cl1 N2 3.512(7) 1_555 7_556
Cl1 C14 3.529(9) 1_555 7_546
Cl1 C16 3.565(9) 1_555 4_554
Cl2 C3 3.490(10) 1_555 7_546
Cl2 C1 3.527(10) 1_555 7_556
Cl2 N1 3.529(7) 1_555 7_556
N2 C1 3.540(10) 1_555 7_546
N3 C10 3.510(10) 1_555 3_556
N4 C16 3.480(10) 1_555 6_546
C1 C17 3.590(10) 1_555 7_546
C6 C9 3.510(10) 1_555 3_556
C7 C9 3.460(10) 1_555 3_546
C7 C7 3.54(2) 1_555 3_556
C8 C12 3.460(10) 1_555 3_556
Pt1 Pt1 3.4765(7) 1_555 7_556
Pt1 Pt1 4.2854(7) 1_555 7_546
